data_7121797
loop_
_publ_author_name
'Pahl, J\"urgen'
'Brand, Steffen'
'Elsen, Holger'
'Harder, Sjoerd'

_publ_section_title
;
 Highly Lewis acidic cationic alkaline earth metal complexes.
;
_journal_issue 63
_journal_name_full 'Chemical communications (Cambridge, England)'
_journal_page_first 8685
_journal_page_last 8688
_journal_paper_doi 10.1039/c8cc04083d
_journal_volume 54
_journal_year 2018
_chemical_formula_moiety 'C59 H51 B F20 Mg N2'
_chemical_formula_sum 'C59 H51 B F20 Mg N2'
_chemical_formula_weight 1203.14
_space_group_crystal_system monoclinic
_space_group_IT_number 14
_space_group_name_Hall '-P 2ybc'
_space_group_name_H-M_alt 'P 1 21/c 1'
_symmetry_space_group_name_Hall '-P 2ybc'
_symmetry_space_group_name_H-M 'P 1 21/c 1'
_atom_sites_solution_hydrogens geom
_atom_sites_solution_primary dual
_audit_creation_date 2017-02-19
_audit_creation_method
;
Olex2 1.2
(compiled 2017.01.04 svn.r3372 for OlexSys, GUI svn.r5292)
;
_audit_update_record
;
2018-05-22 deposited with the CCDC.
2018-06-01 downloaded from the CCDC.
;
_cell_angle_alpha 90
_cell_angle_beta 100.557(4)
_cell_angle_gamma 90
_cell_formula_units_Z 4
_cell_length_a 14.3528(6)
_cell_length_b 20.1560(9)
_cell_length_c 19.2715(8)
_cell_measurement_reflns_used 11255
_cell_measurement_temperature 99.99(10)
_cell_measurement_theta_max 29.2180
_cell_measurement_theta_min 3.7040
_cell_volume 5480.8(4)
_computing_cell_refinement 'CrysAlisPro 1.171.38.46 (Rigaku OD, 2015)'
_computing_data_collection 'CrysAlisPro 1.171.38.46 (Rigaku OD, 2015)'
_computing_data_reduction 'CrysAlisPro 1.171.38.46 (Rigaku OD, 2015)'
_computing_molecular_graphics 'Olex2 (Dolomanov et al., 2009)'
_computing_publication_material 'Olex2 (Dolomanov et al., 2009)'
_computing_structure_refinement 'ShelXL (Sheldrick, 2015)'
_computing_structure_solution 'ShelXT (Sheldrick, 2015)'
_diffrn_ambient_environment N~2~
_diffrn_ambient_temperature 99.99(10)
_diffrn_detector 'CCD plate'
_diffrn_detector_area_resol_mean 5.2903
_diffrn_detector_type AtlasS2
_diffrn_measured_fraction_theta_full 0.998
_diffrn_measured_fraction_theta_max 0.856
_diffrn_measurement_details
;
List of Runs (angles in degrees, time in seconds):

  # Type    Start    End  Width  t~exp~   \w     \q     \k     \f   Frames
#--------------------------------------------------------------------------
  1  \w    -62.00  37.00   1.00   90.00    --   12.17 -38.00-120.00   99
  2  \w     34.00  99.00   1.00   90.00    --   12.17-178.00  90.00   65
  3  \w    -88.00 -19.00   1.00   90.00    --  -11.70 -77.00-180.00   69
;
_diffrn_measurement_device 'four-circle diffractometer'
_diffrn_measurement_device_type 'SuperNova, Dual, Cu at zero, AtlasS2'
_diffrn_measurement_method '\w scans'
_diffrn_orient_matrix_type 'CrysAlisPro convention (1999,Acta A55,543-557)'
_diffrn_orient_matrix_UB_11 0.0417817000
_diffrn_orient_matrix_UB_12 -0.0130184000
_diffrn_orient_matrix_UB_13 -0.0094563000
_diffrn_orient_matrix_UB_21 -0.0277560000
_diffrn_orient_matrix_UB_22 -0.0158462000
_diffrn_orient_matrix_UB_23 -0.0296376000
_diffrn_orient_matrix_UB_31 0.0039100000
_diffrn_orient_matrix_UB_32 0.0285973000
_diffrn_orient_matrix_UB_33 -0.0207824000
_diffrn_radiation_monochromator mirror
_diffrn_radiation_probe x-ray
_diffrn_radiation_type MoK\a
_diffrn_radiation_wavelength 0.71073
_diffrn_reflns_av_R_equivalents 0.0258
_diffrn_reflns_av_unetI/netI 0.0372
_diffrn_reflns_Laue_measured_fraction_full 0.998
_diffrn_reflns_Laue_measured_fraction_max 0.856
_diffrn_reflns_limit_h_max 19
_diffrn_reflns_limit_h_min -13
_diffrn_reflns_limit_k_max 27
_diffrn_reflns_limit_k_min -24
_diffrn_reflns_limit_l_max 26
_diffrn_reflns_limit_l_min -25
_diffrn_reflns_number 33685
_diffrn_reflns_point_group_measured_fraction_full 0.998
_diffrn_reflns_point_group_measured_fraction_max 0.856
_diffrn_reflns_theta_full 25.242
_diffrn_reflns_theta_max 29.841
_diffrn_reflns_theta_min 2.978
_diffrn_source 'micro-focus sealed X-ray tube'
_diffrn_source_type 'SuperNova (Mo) X-ray Source'
_exptl_absorpt_coefficient_mu 0.142
_exptl_absorpt_correction_T_max 1.000
_exptl_absorpt_correction_T_min 0.683
_exptl_absorpt_correction_type gaussian
_exptl_absorpt_process_details
;
CrysAlisPro 1.171.38.46 (Rigaku Oxford Diffraction, 2015)
Numerical absorption correction based on gaussian integration over
            a multifaceted crystal model
Empirical absorption correction using spherical harmonics,
 implemented in SCALE3 ABSPACK scaling algorithm.
;
_exptl_crystal_colour 'clear colourless'
_exptl_crystal_colour_lustre clear
_exptl_crystal_colour_primary colourless
_exptl_crystal_density_diffrn 1.458
_exptl_crystal_description plate
_exptl_crystal_F_000 2464
_exptl_crystal_size_max 0.347
_exptl_crystal_size_mid 0.187
_exptl_crystal_size_min 0.073
_refine_diff_density_max 0.307
_refine_diff_density_min -0.297
_refine_diff_density_rms 0.048
_refine_ls_extinction_method none
_refine_ls_goodness_of_fit_ref 1.017
_refine_ls_hydrogen_treatment constr
_refine_ls_matrix_type full
_refine_ls_number_parameters 760
_refine_ls_number_reflns 13472
_refine_ls_number_restraints 0
_refine_ls_restrained_S_all 1.017
_refine_ls_R_factor_all 0.0600
_refine_ls_R_factor_gt 0.0413
_refine_ls_shift/su_max 0.001
_refine_ls_shift/su_mean 0.000
_refine_ls_structure_factor_coef Fsqd
_refine_ls_weighting_details 'w=1/[\s^2^(Fo^2^)+(0.0380P)^2^+2.4640P] where P=(Fo^2^+2Fc^2^)/3'
_refine_ls_weighting_scheme calc
_refine_ls_wR_factor_gt 0.0907
_refine_ls_wR_factor_ref 0.1001
_reflns_Friedel_coverage 0.000
_reflns_number_gt 10339
_reflns_number_total 13472
_reflns_threshold_expression 'I > 2\s(I)'
_cod_data_source_file c8cc04083d2.cif
_cod_data_source_block hasj170216b
_cod_depositor_comments 'Adding full bibliography for 7121792--7121797.cif.'
_cod_database_code 7121797
_shelx_shelxl_version_number 2014/7
_chemical_oxdiff_formula 'C H N Mg B F O Cl'
_shelx_space_group_comment
;
The symmetry employed for this shelxl refinement is uniquely defined
by the following loop, which should always be used as a source of
symmetry information in preference to the above space-group names.
They are only intended as comments.
;
_reflns_odcompleteness_completeness 99.59
_reflns_odcompleteness_iscentric 1
_reflns_odcompleteness_theta 26.32
_olex2_refinement_description
;
1. Fixed Uiso
 At 1.2 times of:
  All C(H) groups, All C(H,H) groups
 At 1.5 times of:
  All C(H,H,H) groups
2.a Ternary CH refined with riding coordinates:
 C27(H27), C24(H24), C12(H12), C15(H15)
2.b Secondary CH2 refined with riding coordinates:
 C34(H34A,H34B), C31(H31A,H31B)
2.c Aromatic/amide H refined with riding coordinates:
 C3(H3), C8(H8), C20(H20), C22(H22), C21(H21), C10(H10), C9(H9)
2.d Idealised Me refined as rotating group:
 C5(H5A,H5B,H5C), C1(H1A,H1B,H1C), C26(H26A,H26B,H26C), C25(H25A,H25B,H25C),
 C29(H29A,H29B,H29C), C28(H28A,H28B,H28C), C17(H17A,H17B,H17C), C35(H35A,H35B,
 H35C), C14(H14A,H14B,H14C), C16(H16A,H16B,H16C), C13(H13A,H13B,H13C), C30(H30A,
 H30B,H30C)
;
_olex2_date_sample_data_collection 2017-02-16
_olex2_submission_special_instructions 'No special instructions were received'
_oxdiff_exptl_absorpt_empirical_details
;
Empirical correction (ABSPACK) includes:
- Absorption correction using spherical harmonics
- Frame scaling
;
_oxdiff_exptl_absorpt_empirical_full_max 1.262
_oxdiff_exptl_absorpt_empirical_full_min 0.779

loop_
_space_group_symop_operation_xyz
'x, y, z'
'-x, y+1/2, -z+1/2'
'-x, -y, -z'
'x, -y-1/2, z-1/2'

loop_
_atom_site_label
_atom_site_type_symbol
_atom_site_fract_x
_atom_site_fract_y
_atom_site_fract_z
_atom_site_U_iso_or_equiv
_atom_site_adp_type
_atom_site_occupancy
_atom_site_site_symmetry_order
_atom_site_calc_flag
_atom_site_refinement_flags_posn
Mg1 Mg 0.22794(3) 0.26622(2) 0.36142(3) 0.01677(11) Uani 1 1 d .
F2 F 0.27655(6) 0.14864(4) 0.56284(5) 0.0236(2) Uani 1 1 d .
F5 F 0.46289(6) 0.27469(4) 0.44016(5) 0.0242(2) Uani 1 1 d .
F1 F 0.29447(6) 0.23582(5) 0.46057(5) 0.0236(2) Uani 1 1 d .
F4 F 0.60587(6) 0.12960(4) 0.62165(4) 0.02208(19) Uani 1 1 d .
F6 F 0.59794(6) 0.08053(4) 0.48136(5) 0.0246(2) Uani 1 1 d .
F3 F 0.43548(6) 0.09437(4) 0.64356(5) 0.0239(2) Uani 1 1 d .
F20 F 0.57561(6) 0.19002(4) 0.37989(5) 0.0241(2) Uani 1 1 d .
F11 F 0.79896(6) 0.18160(5) 0.65714(5) 0.0251(2) Uani 1 1 d .
F19 F 0.59106(6) 0.25584(5) 0.26268(5) 0.0267(2) Uani 1 1 d .
F10 F 0.85786(6) 0.22726(5) 0.53510(5) 0.0259(2) Uani 1 1 d .
F16 F 0.76370(7) 0.35374(5) 0.51429(5) 0.0297(2) Uani 1 1 d .
F7 F 0.71475(7) -0.01549(5) 0.46257(5) 0.0320(2) Uani 1 1 d .
F15 F 0.58383(7) 0.34883(5) 0.55885(5) 0.0314(2) Uani 1 1 d .
F8 F 0.90454(7) 0.00448(5) 0.48520(5) 0.0366(3) Uani 1 1 d .
F18 F 0.68992(8) 0.37083(5) 0.26972(5) 0.0351(2) Uani 1 1 d .
F17 F 0.77568(8) 0.41810(5) 0.39727(5) 0.0367(3) Uani 1 1 d .
F9 F 0.97462(6) 0.12839(5) 0.51972(5) 0.0329(2) Uani 1 1 d .
F12 F 0.84182(7) 0.25133(6) 0.77407(5) 0.0365(3) Uani 1 1 d .
F14 F 0.62852(9) 0.41788(5) 0.67777(6) 0.0444(3) Uani 1 1 d .
F13 F 0.75990(9) 0.37053(6) 0.78699(6) 0.0466(3) Uani 1 1 d .
N2 N 0.28062(8) 0.21520(6) 0.28879(6) 0.0164(2) Uani 1 1 d .
N1 N 0.27227(9) 0.35578(6) 0.34092(6) 0.0177(3) Uani 1 1 d .
C37 C 0.36305(10) 0.16524(7) 0.55303(8) 0.0179(3) Uani 1 1 d .
C38 C 0.44338(11) 0.13870(7) 0.59324(8) 0.0180(3) Uani 1 1 d .
C4 C 0.34945(10) 0.24280(7) 0.26090(7) 0.0170(3) Uani 1 1 d .
C40 C 0.54619(10) 0.20304(7) 0.52911(8) 0.0170(3) Uani 1 1 d .
C39 C 0.53067(10) 0.15786(7) 0.58060(8) 0.0173(3) Uani 1 1 d .
C41 C 0.46302(11) 0.22893(7) 0.49094(8) 0.0181(3) Uani 1 1 d .
C18 C 0.24171(10) 0.15272(7) 0.26117(8) 0.0177(3) Uani 1 1 d .
C3 C 0.38510(10) 0.30692(7) 0.27677(8) 0.0181(3) Uani 1 1 d .
H3 H 0.4422 0.3158 0.2623 0.022 Uiso 1 1 calc R
C42 C 0.72181(10) 0.15924(7) 0.51293(8) 0.0184(3) Uani 1 1 d .
C36 C 0.37515(10) 0.20987(7) 0.50206(8) 0.0179(3) Uani 1 1 d .
C2 C 0.34884(11) 0.35956(7) 0.31072(8) 0.0183(3) Uani 1 1 d .
C59 C 0.62504(10) 0.24743(7) 0.38718(8) 0.0196(3) Uani 1 1 d .
C6 C 0.22853(10) 0.41672(7) 0.35683(8) 0.0187(3) Uani 1 1 d .
C48 C 0.69126(11) 0.26274(8) 0.59972(8) 0.0201(3) Uani 1 1 d .
C23 C 0.15403(10) 0.15404(8) 0.21410(8) 0.0191(3) Uani 1 1 d .
C58 C 0.63202(11) 0.28003(8) 0.32569(8) 0.0219(3) Uani 1 1 d .
C54 C 0.66427(10) 0.26952(7) 0.45441(8) 0.0189(3) Uani 1 1 d .
C49 C 0.75550(11) 0.24065(8) 0.65749(8) 0.0220(3) Uani 1 1 d .
C19 C 0.28699(11) 0.09254(7) 0.28203(8) 0.0196(3) Uani 1 1 d .
C5 C 0.39391(11) 0.20477(8) 0.20802(8) 0.0221(3) Uani 1 1 d .
H5A H 0.4446 0.1777 0.2325 0.033 Uiso 1 1 calc GR
H5B H 0.4185 0.2354 0.1777 0.033 Uiso 1 1 calc GR
H5C H 0.3470 0.1770 0.1802 0.033 Uiso 1 1 calc GR
C47 C 0.81906(11) 0.16696(8) 0.51892(8) 0.0211(3) Uani 1 1 d .
C43 C 0.69072(10) 0.09605(8) 0.49263(8) 0.0199(3) Uani 1 1 d .
C27 C 0.10424(10) 0.21914(8) 0.19137(8) 0.0211(3) Uani 1 1 d .
H27 H 0.1177 0.2493 0.2318 0.025 Uiso 1 1 calc R
C7 C 0.24877(11) 0.44379(7) 0.42476(8) 0.0199(3) Uani 1 1 d .
C55 C 0.71621(11) 0.32733(8) 0.45371(8) 0.0224(3) Uani 1 1 d .
C45 C 0.84603(11) 0.05468(8) 0.49249(8) 0.0247(3) Uani 1 1 d .
C53 C 0.64994(12) 0.32311(8) 0.61090(8) 0.0248(3) Uani 1 1 d .
C24 C 0.38012(11) 0.08837(8) 0.33387(8) 0.0228(3) Uani 1 1 d .
H24 H 0.4039 0.1336 0.3440 0.027 Uiso 1 1 calc R
C8 C 0.20119(11) 0.50082(8) 0.43877(9) 0.0252(3) Uani 1 1 d .
H8 H 0.2130 0.5188 0.4840 0.030 Uiso 1 1 calc R
C20 C 0.24363(12) 0.03403(8) 0.25463(9) 0.0257(3) Uani 1 1 d .
H20 H 0.2724 -0.0064 0.2685 0.031 Uiso 1 1 calc R
C57 C 0.68192(12) 0.33832(8) 0.32881(8) 0.0247(3) Uani 1 1 d .
C44 C 0.75006(11) 0.04447(8) 0.48244(8) 0.0233(3) Uani 1 1 d .
C22 C 0.11508(11) 0.09416(8) 0.18758(8) 0.0238(3) Uani 1 1 d .
H22 H 0.0580 0.0942 0.1557 0.029 Uiso 1 1 calc R
C56 C 0.72476(12) 0.36184(8) 0.39347(9) 0.0258(3) Uani 1 1 d .
C46 C 0.88078(11) 0.11685(9) 0.51047(8) 0.0242(3) Uani 1 1 d .
C33 C 0.09212(11) 0.21415(9) 0.39428(9) 0.0282(4) Uani 1 1 d .
C11 C 0.16157(12) 0.44644(8) 0.30381(8) 0.0248(3) Uani 1 1 d .
C50 C 0.77953(12) 0.27616(9) 0.71948(8) 0.0271(4) Uani 1 1 d .
C12 C 0.32047(12) 0.41267(8) 0.48289(8) 0.0267(4) Uani 1 1 d .
H12 H 0.3586 0.3813 0.4611 0.032 Uiso 1 1 calc R
C1 C 0.40103(12) 0.42467(8) 0.31184(9) 0.0260(3) Uani 1 1 d .
H1A H 0.3585 0.4582 0.2893 0.039 Uiso 1 1 calc GR
H1B H 0.4529 0.4199 0.2871 0.039 Uiso 1 1 calc GR
H1C H 0.4249 0.4373 0.3598 0.039 Uiso 1 1 calc GR
C21 C 0.15904(12) 0.03471(8) 0.20748(9) 0.0276(4) Uani 1 1 d .
H21 H 0.1317 -0.0049 0.1891 0.033 Uiso 1 1 calc R
C32 C 0.06641(12) 0.27052(10) 0.38986(9) 0.0296(4) Uani 1 1 d .
C51 C 0.73825(13) 0.33641(9) 0.72646(9) 0.0311(4) Uani 1 1 d .
C26 C 0.36519(12) 0.05685(9) 0.40303(9) 0.0290(4) Uani 1 1 d .
H26A H 0.3186 0.0818 0.4220 0.044 Uiso 1 1 calc GR
H26B H 0.4239 0.0570 0.4362 0.044 Uiso 1 1 calc GR
H26C H 0.3437 0.0120 0.3944 0.044 Uiso 1 1 calc GR
C25 C 0.45507(12) 0.04914(9) 0.30395(10) 0.0307(4) Uani 1 1 d .
H25A H 0.4362 0.0035 0.2984 0.046 Uiso 1 1 calc GR
H25B H 0.5148 0.0522 0.3358 0.046 Uiso 1 1 calc GR
H25C H 0.4613 0.0671 0.2589 0.046 Uiso 1 1 calc GR
C52 C 0.67192(13) 0.35984(8) 0.67157(9) 0.0303(4) Uani 1 1 d .
C29 C -0.00282(11) 0.21254(9) 0.17203(10) 0.0315(4) Uani 1 1 d .
H29A H -0.0192 0.1886 0.1284 0.047 Uiso 1 1 calc GR
H29B H -0.0310 0.2559 0.1668 0.047 Uiso 1 1 calc GR
H29C H -0.0259 0.1889 0.2087 0.047 Uiso 1 1 calc GR
C10 C 0.11735(13) 0.50420(8) 0.32002(9) 0.0313(4) Uani 1 1 d .
H10 H 0.0738 0.5251 0.2852 0.038 Uiso 1 1 calc R
C9 C 0.13691(13) 0.53115(9) 0.38684(9) 0.0310(4) Uani 1 1 d .
H9 H 0.1066 0.5699 0.3968 0.037 Uiso 1 1 calc R
C28 C 0.14339(12) 0.25137(9) 0.13137(9) 0.0293(4) Uani 1 1 d .
H28A H 0.2097 0.2604 0.1465 0.044 Uiso 1 1 calc GR
H28B H 0.1102 0.2921 0.1181 0.044 Uiso 1 1 calc GR
H28C H 0.1350 0.2219 0.0916 0.044 Uiso 1 1 calc GR
C34 C 0.11094(13) 0.14246(9) 0.40230(10) 0.0344(4) Uani 1 1 d .
H34A H 0.1230 0.1311 0.4521 0.041 Uiso 1 1 calc R
H34B H 0.1671 0.1316 0.3833 0.041 Uiso 1 1 calc R
C31 C 0.02140(13) 0.33646(10) 0.38935(11) 0.0375(4) Uani 1 1 d .
H31A H -0.0328 0.3383 0.3510 0.045 Uiso 1 1 calc R
H31B H 0.0662 0.3702 0.3807 0.045 Uiso 1 1 calc R
C15 C 0.13663(14) 0.41750(9) 0.22979(9) 0.0343(4) Uani 1 1 d .
H15 H 0.1660 0.3735 0.2308 0.041 Uiso 1 1 calc R
B1 B 0.65592(12) 0.22372(8) 0.52396(9) 0.0180(3) Uani 1 1 d .
C17 C 0.03040(15) 0.40846(11) 0.20651(10) 0.0439(5) Uani 1 1 d .
H17A H 0.0068 0.3800 0.2393 0.066 Uiso 1 1 calc GR
H17B H 0.0177 0.3889 0.1603 0.066 Uiso 1 1 calc GR
H17C H -0.0004 0.4508 0.2052 0.066 Uiso 1 1 calc GR
C35 C 0.02771(17) 0.10198(11) 0.36434(11) 0.0502(6) Uani 1 1 d .
H35A H 0.0203 0.1093 0.3144 0.075 Uiso 1 1 calc GR
H35B H -0.0290 0.1154 0.3803 0.075 Uiso 1 1 calc GR
H35C H 0.0392 0.0557 0.3744 0.075 Uiso 1 1 calc GR
C14 C 0.26943(17) 0.37362(11) 0.53266(10) 0.0494(6) Uani 1 1 d .
H14A H 0.2365 0.4038 0.5582 0.074 Uiso 1 1 calc GR
H14B H 0.3149 0.3488 0.5653 0.074 Uiso 1 1 calc GR
H14C H 0.2248 0.3437 0.5057 0.074 Uiso 1 1 calc GR
C16 C 0.17632(17) 0.45922(13) 0.17665(10) 0.0526(6) Uani 1 1 d .
H16A H 0.1490 0.5028 0.1747 0.079 Uiso 1 1 calc GR
H16B H 0.1613 0.4388 0.1309 0.079 Uiso 1 1 calc GR
H16C H 0.2439 0.4625 0.1907 0.079 Uiso 1 1 calc GR
C13 C 0.38712(16) 0.46347(11) 0.52360(14) 0.0597(7) Uani 1 1 d .
H13A H 0.4131 0.4908 0.4911 0.090 Uiso 1 1 calc GR
H13B H 0.4376 0.4410 0.5543 0.090 Uiso 1 1 calc GR
H13C H 0.3528 0.4907 0.5512 0.090 Uiso 1 1 calc GR
C30 C -0.01080(18) 0.35144(12) 0.45823(13) 0.0579(6) Uani 1 1 d .
H30A H -0.0412 0.3940 0.4552 0.087 Uiso 1 1 calc GR
H30B H 0.0431 0.3518 0.4960 0.087 Uiso 1 1 calc GR
H30C H -0.0547 0.3180 0.4672 0.087 Uiso 1 1 calc GR

loop_
_atom_site_aniso_label
_atom_site_aniso_U_11
_atom_site_aniso_U_22
_atom_site_aniso_U_33
_atom_site_aniso_U_23
_atom_site_aniso_U_13
_atom_site_aniso_U_12
Mg1 0.0180(2) 0.0139(2) 0.0187(2) -0.0003(2) 0.00414(19) 0.00102(19)
F2 0.0183(4) 0.0238(5) 0.0302(5) 0.0003(4) 0.0087(4) -0.0001(4)
F5 0.0239(5) 0.0251(5) 0.0242(5) 0.0108(4) 0.0059(4) 0.0065(4)
F1 0.0180(4) 0.0305(5) 0.0216(4) 0.0042(4) 0.0011(3) 0.0067(4)
F4 0.0197(4) 0.0213(5) 0.0233(4) 0.0065(4) -0.0012(3) 0.0026(4)
F6 0.0170(4) 0.0193(4) 0.0374(5) -0.0057(4) 0.0047(4) -0.0030(3)
F3 0.0268(5) 0.0206(5) 0.0253(5) 0.0080(4) 0.0074(4) 0.0011(4)
F20 0.0221(5) 0.0234(5) 0.0264(5) -0.0054(4) 0.0036(4) -0.0057(4)
F11 0.0219(5) 0.0296(5) 0.0231(5) 0.0021(4) 0.0023(4) 0.0026(4)
F19 0.0238(5) 0.0374(6) 0.0187(4) -0.0069(4) 0.0031(4) 0.0011(4)
F10 0.0219(5) 0.0284(5) 0.0272(5) -0.0050(4) 0.0044(4) -0.0097(4)
F16 0.0419(6) 0.0253(5) 0.0211(5) -0.0028(4) 0.0039(4) -0.0160(4)
F7 0.0357(6) 0.0176(5) 0.0445(6) -0.0065(4) 0.0122(5) 0.0010(4)
F15 0.0408(6) 0.0194(5) 0.0337(5) 0.0006(4) 0.0059(4) 0.0077(4)
F8 0.0288(5) 0.0383(6) 0.0426(6) -0.0064(5) 0.0065(4) 0.0163(5)
F18 0.0527(7) 0.0323(6) 0.0222(5) 0.0057(4) 0.0121(4) -0.0020(5)
F17 0.0593(7) 0.0237(5) 0.0296(5) -0.0001(4) 0.0144(5) -0.0174(5)
F9 0.0147(4) 0.0537(7) 0.0304(5) -0.0070(5) 0.0041(4) 0.0006(4)
F12 0.0310(5) 0.0566(7) 0.0203(5) -0.0009(5) 0.0000(4) -0.0087(5)
F14 0.0694(8) 0.0218(5) 0.0463(7) -0.0109(5) 0.0218(6) 0.0010(5)
F13 0.0627(8) 0.0467(7) 0.0314(6) -0.0203(5) 0.0115(5) -0.0190(6)
N2 0.0164(6) 0.0138(6) 0.0181(6) -0.0017(5) 0.0010(5) 0.0011(5)
N1 0.0213(6) 0.0129(6) 0.0189(6) -0.0002(5) 0.0038(5) 0.0029(5)
C37 0.0173(7) 0.0158(7) 0.0214(7) -0.0041(6) 0.0058(6) -0.0007(5)
C38 0.0248(8) 0.0128(7) 0.0166(7) 0.0001(6) 0.0048(6) 0.0004(6)
C4 0.0167(7) 0.0173(7) 0.0159(7) 0.0009(6) 0.0002(5) 0.0036(5)
C40 0.0195(7) 0.0130(7) 0.0180(7) -0.0015(6) 0.0025(6) 0.0012(5)
C39 0.0187(7) 0.0137(7) 0.0181(7) -0.0015(6) -0.0006(6) 0.0032(5)
C41 0.0221(7) 0.0142(7) 0.0179(7) 0.0017(6) 0.0036(6) 0.0009(6)
C18 0.0178(7) 0.0175(7) 0.0183(7) -0.0037(6) 0.0042(6) -0.0012(6)
C3 0.0173(7) 0.0178(7) 0.0193(7) 0.0005(6) 0.0036(6) 0.0007(6)
C42 0.0181(7) 0.0189(7) 0.0176(7) 0.0010(6) 0.0017(6) 0.0001(6)
C36 0.0168(7) 0.0176(7) 0.0181(7) -0.0017(6) -0.0004(6) 0.0056(6)
C2 0.0215(7) 0.0158(7) 0.0164(7) 0.0022(6) 0.0003(6) 0.0011(6)
C59 0.0160(7) 0.0187(7) 0.0245(8) -0.0029(6) 0.0044(6) -0.0005(6)
C6 0.0213(7) 0.0130(7) 0.0226(7) 0.0007(6) 0.0063(6) 0.0017(6)
C48 0.0203(7) 0.0192(7) 0.0217(7) -0.0012(6) 0.0062(6) -0.0054(6)
C23 0.0174(7) 0.0214(7) 0.0192(7) -0.0024(6) 0.0050(6) -0.0001(6)
C58 0.0198(7) 0.0263(8) 0.0194(7) -0.0049(6) 0.0033(6) 0.0035(6)
C54 0.0184(7) 0.0163(7) 0.0223(7) -0.0002(6) 0.0043(6) 0.0013(6)
C49 0.0194(7) 0.0247(8) 0.0232(8) -0.0008(6) 0.0072(6) -0.0058(6)
C19 0.0197(7) 0.0170(7) 0.0223(7) -0.0032(6) 0.0040(6) 0.0009(6)
C5 0.0223(8) 0.0211(8) 0.0240(8) -0.0056(6) 0.0068(6) -0.0014(6)
C47 0.0215(8) 0.0236(8) 0.0171(7) -0.0024(6) 0.0009(6) -0.0046(6)
C43 0.0170(7) 0.0206(8) 0.0218(7) 0.0003(6) 0.0026(6) -0.0002(6)
C27 0.0179(7) 0.0226(8) 0.0214(7) -0.0027(6) 0.0005(6) 0.0025(6)
C7 0.0189(7) 0.0180(7) 0.0224(7) 0.0006(6) 0.0029(6) 0.0012(6)
C55 0.0278(8) 0.0195(8) 0.0195(7) -0.0034(6) 0.0031(6) -0.0035(6)
C45 0.0226(8) 0.0285(9) 0.0236(8) -0.0014(7) 0.0057(6) 0.0094(7)
C53 0.0292(9) 0.0200(8) 0.0257(8) 0.0007(7) 0.0061(7) -0.0037(6)
C24 0.0205(8) 0.0171(7) 0.0287(8) -0.0011(6) -0.0007(6) 0.0023(6)
C8 0.0271(8) 0.0225(8) 0.0248(8) -0.0069(7) 0.0018(6) 0.0041(6)
C20 0.0290(9) 0.0160(7) 0.0318(9) -0.0039(7) 0.0049(7) 0.0019(6)
C57 0.0321(9) 0.0243(8) 0.0195(8) 0.0035(7) 0.0092(6) 0.0033(7)
C44 0.0267(8) 0.0182(8) 0.0253(8) -0.0017(6) 0.0056(6) 0.0007(6)
C22 0.0192(8) 0.0278(9) 0.0234(8) -0.0059(7) 0.0013(6) -0.0033(6)
C56 0.0339(9) 0.0177(8) 0.0268(8) -0.0010(7) 0.0080(7) -0.0055(7)
C46 0.0150(7) 0.0376(9) 0.0198(7) -0.0009(7) 0.0025(6) 0.0007(6)
C33 0.0182(8) 0.0403(10) 0.0270(8) -0.0030(8) 0.0064(6) -0.0069(7)
C11 0.0333(9) 0.0186(8) 0.0213(8) -0.0005(6) 0.0018(7) 0.0069(7)
C50 0.0241(8) 0.0367(10) 0.0209(8) -0.0007(7) 0.0053(6) -0.0104(7)
C12 0.0299(9) 0.0250(8) 0.0226(8) -0.0044(7) -0.0021(7) 0.0091(7)
C1 0.0308(9) 0.0157(7) 0.0339(9) -0.0010(7) 0.0120(7) -0.0029(6)
C21 0.0284(9) 0.0208(8) 0.0332(9) -0.0101(7) 0.0045(7) -0.0062(7)
C32 0.0203(8) 0.0412(11) 0.0275(9) 0.0017(8) 0.0054(7) -0.0047(7)
C51 0.0388(10) 0.0335(10) 0.0231(8) -0.0111(7) 0.0109(7) -0.0170(8)
C26 0.0294(9) 0.0266(9) 0.0293(9) 0.0009(7) 0.0004(7) 0.0012(7)
C25 0.0251(9) 0.0243(9) 0.0421(10) 0.0012(8) 0.0046(7) 0.0076(7)
C52 0.0415(10) 0.0178(8) 0.0354(9) -0.0060(7) 0.0173(8) -0.0061(7)
C29 0.0197(8) 0.0368(10) 0.0370(10) 0.0060(8) 0.0022(7) 0.0047(7)
C10 0.0385(10) 0.0240(9) 0.0278(9) -0.0002(7) -0.0035(7) 0.0135(7)
C9 0.0335(9) 0.0236(9) 0.0335(9) -0.0072(7) 0.0000(7) 0.0129(7)
C28 0.0273(9) 0.0303(9) 0.0302(9) 0.0057(7) 0.0050(7) 0.0051(7)
C34 0.0329(10) 0.0327(10) 0.0416(10) -0.0025(8) 0.0179(8) -0.0070(8)
C31 0.0268(9) 0.0419(11) 0.0445(11) 0.0104(9) 0.0085(8) 0.0044(8)
C15 0.0502(11) 0.0273(9) 0.0216(8) -0.0032(7) -0.0034(8) 0.0189(8)
B1 0.0174(8) 0.0151(8) 0.0209(8) -0.0005(7) 0.0015(6) -0.0005(6)
C17 0.0595(14) 0.0419(12) 0.0255(9) -0.0049(9) -0.0052(9) 0.0008(10)
C35 0.0714(15) 0.0484(13) 0.0327(10) -0.0098(9) 0.0146(10) -0.0291(11)
C14 0.0704(15) 0.0508(13) 0.0295(10) 0.0143(9) 0.0160(10) 0.0256(11)
C16 0.0547(14) 0.0777(17) 0.0254(10) -0.0018(10) 0.0073(9) 0.0147(12)
C13 0.0404(12) 0.0489(13) 0.0747(16) -0.0287(12) -0.0292(11) 0.0161(10)
C30 0.0585(15) 0.0536(14) 0.0696(16) 0.0144(12) 0.0329(12) 0.0215(12)

loop_
_atom_type_symbol
_atom_type_description
_atom_type_scat_dispersion_real
_atom_type_scat_dispersion_imag
_atom_type_scat_source
C C 0.0033 0.0016 'International Tables Vol C Tables 4.2.6.8 and 6.1.1.4'
H H 0.0000 0.0000 'International Tables Vol C Tables 4.2.6.8 and 6.1.1.4'
B B 0.0013 0.0007 'International Tables Vol C Tables 4.2.6.8 and 6.1.1.4'
F F 0.0171 0.0103 'International Tables Vol C Tables 4.2.6.8 and 6.1.1.4'
Mg Mg 0.0486 0.0363 'International Tables Vol C Tables 4.2.6.8 and 6.1.1.4'
N N 0.0061 0.0033 'International Tables Vol C Tables 4.2.6.8 and 6.1.1.4'

loop_
_exptl_crystal_face_index_h
_exptl_crystal_face_index_k
_exptl_crystal_face_index_l
_exptl_crystal_face_perp_dist
2 1 26 0.0792
-5 -27 -2 0.1593
5 27 2 0.1593
20 0 -1 0.0212
0 23 -16 0.1732
0 -23 16 0.1732
-15 0 22 0.0805
15 1 -22 0.0720
-5 27 -5 0.1693
9 -26 -2 0.1511
6 1 -27 0.0854
-8 1 -22 0.0922
9 1 22 0.0636
-11 -24 -1 0.1464
-19 0 -6 0.0571
-20 -1 2 0.0454
-13 16 -10 0.1277

loop_
_geom_angle_atom_site_label_1
_geom_angle_atom_site_label_2
_geom_angle_atom_site_label_3
_geom_angle
F1 Mg1 C33 83.48(5)
F1 Mg1 C32 95.64(5)
N2 Mg1 F1 109.01(5)
N2 Mg1 C33 112.99(6)
N2 Mg1 C32 131.55(6)
N1 Mg1 F1 110.14(5)
N1 Mg1 N2 98.81(5)
N1 Mg1 C33 139.35(6)
N1 Mg1 C32 111.12(6)
C33 Mg1 C32 28.24(6)
C36 F1 Mg1 147.40(9)
C4 N2 Mg1 118.24(10)
C4 N2 C18 118.90(12)
C18 N2 Mg1 122.64(10)
C2 N1 Mg1 117.34(10)
C2 N1 C6 118.04(12)
C6 N1 Mg1 124.62(10)
F2 C37 C38 121.97(13)
F2 C37 C36 120.79(13)
C36 C37 C38 117.24(13)
F3 C38 C37 119.65(13)
F3 C38 C39 121.12(13)
C37 C38 C39 119.23(13)
N2 C4 C3 124.44(14)
N2 C4 C5 119.89(13)
C3 C4 C5 115.67(13)
C39 C40 B1 119.12(12)
C41 C40 C39 112.94(13)
C41 C40 B1 127.76(13)
F4 C39 C38 115.90(13)
F4 C39 C40 118.71(13)
C38 C39 C40 125.39(13)
F5 C41 C40 122.10(13)
F5 C41 C36 115.28(13)
C36 C41 C40 122.62(14)
C23 C18 N2 117.48(13)
C19 C18 N2 121.57(13)
C19 C18 C23 120.91(14)
C4 C3 H3 114.7
C2 C3 C4 130.52(14)
C2 C3 H3 114.7
C47 C42 B1 119.62(13)
C43 C42 C47 113.22(14)
C43 C42 B1 126.99(13)
C37 C36 F1 117.46(13)
C37 C36 C41 122.56(13)
C41 C36 F1 119.98(13)
N1 C2 C3 124.57(14)
N1 C2 C1 119.27(13)
C3 C2 C1 116.15(13)
F20 C59 C58 116.07(13)
F20 C59 C54 119.16(13)
C58 C59 C54 124.76(14)
C7 C6 N1 120.59(13)
C7 C6 C11 120.82(14)
C11 C6 N1 118.50(13)
C49 C48 C53 113.48(14)
C49 C48 B1 127.51(14)
C53 C48 B1 118.90(13)
C18 C23 C27 121.24(13)
C22 C23 C18 118.19(14)
C22 C23 C27 120.55(13)
F19 C58 C59 121.19(14)
F19 C58 C57 119.36(14)
C57 C58 C59 119.45(14)
C59 C54 B1 120.09(13)
C55 C54 C59 112.82(14)
C55 C54 B1 126.74(13)
F11 C49 C48 121.51(14)
F11 C49 C50 114.88(14)
C50 C49 C48 123.61(16)
C18 C19 C24 122.94(13)
C20 C19 C18 118.26(14)
C20 C19 C24 118.79(14)
C4 C5 H5A 109.5
C4 C5 H5B 109.5
C4 C5 H5C 109.5
H5A C5 H5B 109.5
H5A C5 H5C 109.5
H5B C5 H5C 109.5
F10 C47 C42 119.09(14)
F10 C47 C46 116.24(14)
C46 C47 C42 124.66(14)
F6 C43 C42 121.21(13)
F6 C43 C44 114.83(13)
C44 C43 C42 123.96(14)
C23 C27 H27 107.0
C23 C27 C28 111.62(13)
C29 C27 C23 113.34(13)
C29 C27 H27 107.0
C29 C27 C28 110.42(13)
C28 C27 H27 107.0
C6 C7 C12 121.88(14)
C8 C7 C6 118.67(14)
C8 C7 C12 119.45(14)
F16 C55 C54 120.75(13)
F16 C55 C56 114.90(14)
C56 C55 C54 124.34(14)
F8 C45 C44 120.35(15)
F8 C45 C46 120.77(15)
C46 C45 C44 118.88(14)
F15 C53 C48 118.89(14)
F15 C53 C52 116.51(15)
C52 C53 C48 124.60(16)
C19 C24 H24 108.2
C19 C24 C26 110.50(13)
C19 C24 C25 112.08(13)
C26 C24 H24 108.2
C26 C24 C25 109.56(13)
C25 C24 H24 108.2
C7 C8 H8 119.5
C9 C8 C7 121.01(15)
C9 C8 H8 119.5
C19 C20 H20 119.3
C21 C20 C19 121.40(15)
C21 C20 H20 119.3
F18 C57 C58 120.54(14)
F18 C57 C56 120.74(15)
C56 C57 C58 118.71(14)
F7 C44 C43 120.62(14)
F7 C44 C45 119.58(14)
C45 C44 C43 119.80(14)
C23 C22 H22 119.3
C21 C22 C23 121.44(14)
C21 C22 H22 119.3
F17 C56 C55 120.76(14)
F17 C56 C57 119.40(14)
C57 C56 C55 119.83(15)
F9 C46 C47 120.60(15)
F9 C46 C45 120.06(15)
C45 C46 C47 119.35(14)
C32 C33 Mg1 79.64(12)
C32 C33 C34 172.02(18)
C34 C33 Mg1 108.34(11)
C6 C11 C15 122.09(14)
C10 C11 C6 118.34(14)
C10 C11 C15 119.57(14)
F12 C50 C49 120.54(16)
F12 C50 C51 119.39(15)
C51 C50 C49 120.06(16)
C7 C12 H12 107.9
C7 C12 C14 109.84(15)
C7 C12 C13 112.46(15)
C14 C12 H12 107.9
C13 C12 H12 107.9
C13 C12 C14 110.63(18)
C2 C1 H1A 109.5
C2 C1 H1B 109.5
C2 C1 H1C 109.5
H1A C1 H1B 109.5
H1A C1 H1C 109.5
H1B C1 H1C 109.5
C20 C21 H21 120.1
C22 C21 C20 119.78(15)
C22 C21 H21 120.1
C33 C32 Mg1 72.12(11)
C33 C32 C31 170.68(18)
C31 C32 Mg1 117.10(12)
F13 C51 C50 120.34(17)
F13 C51 C52 120.80(17)
C50 C51 C52 118.81(15)
C24 C26 H26A 109.5
C24 C26 H26B 109.5
C24 C26 H26C 109.5
H26A C26 H26B 109.5
H26A C26 H26C 109.5
H26B C26 H26C 109.5
C24 C25 H25A 109.5
C24 C25 H25B 109.5
C24 C25 H25C 109.5
H25A C25 H25B 109.5
H25A C25 H25C 109.5
H25B C25 H25C 109.5
F14 C52 C53 120.61(16)
F14 C52 C51 120.00(15)
C51 C52 C53 119.39(16)
C27 C29 H29A 109.5
C27 C29 H29B 109.5
C27 C29 H29C 109.5
H29A C29 H29B 109.5
H29A C29 H29C 109.5
H29B C29 H29C 109.5
C11 C10 H10 119.4
C9 C10 C11 121.15(15)
C9 C10 H10 119.4
C8 C9 C10 119.99(15)
C8 C9 H9 120.0
C10 C9 H9 120.0
C27 C28 H28A 109.5
C27 C28 H28B 109.5
C27 C28 H28C 109.5
H28A C28 H28B 109.5
H28A C28 H28C 109.5
H28B C28 H28C 109.5
C33 C34 H34A 109.4
C33 C34 H34B 109.4
C33 C34 C35 111.32(17)
H34A C34 H34B 108.0
C35 C34 H34A 109.4
C35 C34 H34B 109.4
C32 C31 H31A 109.2
C32 C31 H31B 109.2
C32 C31 C30 112.15(16)
H31A C31 H31B 107.9
C30 C31 H31A 109.2
C30 C31 H31B 109.2
C11 C15 H15 107.6
C17 C15 C11 111.94(16)
C17 C15 H15 107.6
C16 C15 C11 111.58(16)
C16 C15 H15 107.6
C16 C15 C17 110.39(15)
C40 B1 C48 102.05(12)
C40 B1 C54 113.74(12)
C42 B1 C40 112.72(12)
C42 B1 C48 113.54(12)
C42 B1 C54 102.03(12)
C54 B1 C48 113.25(12)
C15 C17 H17A 109.5
C15 C17 H17B 109.5
C15 C17 H17C 109.5
H17A C17 H17B 109.5
H17A C17 H17C 109.5
H17B C17 H17C 109.5
C34 C35 H35A 109.5
C34 C35 H35B 109.5
C34 C35 H35C 109.5
H35A C35 H35B 109.5
H35A C35 H35C 109.5
H35B C35 H35C 109.5
C12 C14 H14A 109.5
C12 C14 H14B 109.5
C12 C14 H14C 109.5
H14A C14 H14B 109.5
H14A C14 H14C 109.5
H14B C14 H14C 109.5
C15 C16 H16A 109.5
C15 C16 H16B 109.5
C15 C16 H16C 109.5
H16A C16 H16B 109.5
H16A C16 H16C 109.5
H16B C16 H16C 109.5
C12 C13 H13A 109.5
C12 C13 H13B 109.5
C12 C13 H13C 109.5
H13A C13 H13B 109.5
H13A C13 H13C 109.5
H13B C13 H13C 109.5
C31 C30 H30A 109.5
C31 C30 H30B 109.5
C31 C30 H30C 109.5
H30A C30 H30B 109.5
H30A C30 H30C 109.5
H30B C30 H30C 109.5

loop_
_geom_bond_atom_site_label_1
_geom_bond_atom_site_label_2
_geom_bond_distance
Mg1 F1 2.0662(10)
Mg1 N2 1.9941(13)
Mg1 N1 1.9778(13)
Mg1 C33 2.3989(17)
Mg1 C32 2.4796(17)
F2 C37 1.3323(17)
F5 C41 1.3445(17)
F1 C36 1.3837(16)
F4 C39 1.3425(16)
F6 C43 1.3462(17)
F3 C38 1.3385(17)
F20 C59 1.3512(17)
F11 C49 1.3444(18)
F19 C58 1.3402(17)
F10 C47 1.3495(17)
F16 C55 1.3488(17)
F7 C44 1.3391(18)
F15 C53 1.3515(19)
F8 C45 1.3387(18)
F18 C57 1.3368(18)
F17 C56 1.3438(18)
F9 C46 1.3460(17)
F12 C50 1.3462(19)
F14 C52 1.341(2)
F13 C51 1.3408(19)
N2 C4 1.3299(19)
N2 C18 1.4395(18)
N1 C2 1.337(2)
N1 C6 1.4379(18)
C37 C38 1.374(2)
C37 C36 1.366(2)
C38 C39 1.375(2)
C4 C3 1.403(2)
C4 C5 1.507(2)
C40 C39 1.394(2)
C40 C41 1.384(2)
C40 B1 1.650(2)
C41 C36 1.372(2)
C18 C23 1.410(2)
C18 C19 1.400(2)
C3 H3 0.9300
C3 C2 1.396(2)
C42 C47 1.388(2)
C42 C43 1.382(2)
C42 B1 1.644(2)
C2 C1 1.509(2)
C59 C58 1.375(2)
C59 C54 1.388(2)
C6 C7 1.399(2)
C6 C11 1.402(2)
C48 C49 1.383(2)
C48 C53 1.387(2)
C48 B1 1.654(2)
C23 C27 1.520(2)
C23 C22 1.388(2)
C58 C57 1.371(2)
C54 C55 1.385(2)
C54 B1 1.650(2)
C49 C50 1.381(2)
C19 C24 1.517(2)
C19 C20 1.392(2)
C5 H5A 0.9600
C5 H5B 0.9600
C5 H5C 0.9600
C47 C46 1.373(2)
C43 C44 1.380(2)
C27 H27 0.9800
C27 C29 1.519(2)
C27 C28 1.521(2)
C7 C8 1.389(2)
C7 C12 1.512(2)
C55 C56 1.378(2)
C45 C44 1.371(2)
C45 C46 1.370(2)
C53 C52 1.371(2)
C24 H24 0.9800
C24 C26 1.527(2)
C24 C25 1.530(2)
C8 H8 0.9300
C8 C9 1.374(2)
C20 H20 0.9300
C20 C21 1.377(2)
C57 C56 1.369(2)
C22 H22 0.9300
C22 C21 1.376(2)
C33 C32 1.193(3)
C33 C34 1.473(3)
C11 C10 1.389(2)
C11 C15 1.522(2)
C50 C51 1.368(3)
C12 H12 0.9800
C12 C14 1.528(3)
C12 C13 1.518(3)
C1 H1A 0.9600
C1 H1B 0.9600
C1 H1C 0.9600
C21 H21 0.9300
C32 C31 1.477(3)
C51 C52 1.371(3)
C26 H26A 0.9600
C26 H26B 0.9600
C26 H26C 0.9600
C25 H25A 0.9600
C25 H25B 0.9600
C25 H25C 0.9600
C29 H29A 0.9600
C29 H29B 0.9600
C29 H29C 0.9600
C10 H10 0.9300
C10 C9 1.378(2)
C9 H9 0.9300
C28 H28A 0.9600
C28 H28B 0.9600
C28 H28C 0.9600
C34 H34A 0.9700
C34 H34B 0.9700
C34 C35 1.519(3)
C31 H31A 0.9700
C31 H31B 0.9700
C31 C30 1.514(3)
C15 H15 0.9800
C15 C17 1.519(3)
C15 C16 1.515(3)
C17 H17A 0.9600
C17 H17B 0.9600
C17 H17C 0.9600
C35 H35A 0.9600
C35 H35B 0.9600
C35 H35C 0.9600
C14 H14A 0.9600
C14 H14B 0.9600
C14 H14C 0.9600
C16 H16A 0.9600
C16 H16B 0.9600
C16 H16C 0.9600
C13 H13A 0.9600
C13 H13B 0.9600
C13 H13C 0.9600
C30 H30A 0.9600
C30 H30B 0.9600
C30 H30C 0.9600

loop_
_exptl_oxdiff_crystal_face_indexfrac_h
_exptl_oxdiff_crystal_face_indexfrac_k
_exptl_oxdiff_crystal_face_indexfrac_l
_exptl_oxdiff_crystal_face_x
_exptl_oxdiff_crystal_face_y
_exptl_oxdiff_crystal_face_z
1.9999 0.9996 26.0004 -0.1753 -0.8419 -0.5039
-5.0000 -27.0004 -2.0006 0.1615 0.6259 -0.7501
5.0000 27.0004 2.0006 -0.1615 -0.6259 0.7501
20.0008 -0.0017 -1.0000 0.8451 -0.5255 0.0989
-0.0000 23.0009 -15.9997 -0.1481 0.1097 0.9903
0.0000 -23.0009 15.9997 0.1481 -0.1097 -0.9903
-15.0008 0.0011 22.0003 -0.8348 -0.2357 -0.5158
15.0008 0.9989 -22.0003 0.8218 0.2198 0.5444
-5.0003 27.0013 -4.9995 -0.5132 -0.1409 0.8565
9.0005 -26.0016 -2.0006 0.7335 0.2215 -0.6668
6.0004 0.9997 -27.0004 0.4930 0.6178 0.6132
-8.0001 1.0009 -22.0003 -0.1392 0.8582 0.4546
9.0002 0.9991 22.0004 0.1550 -0.9177 -0.3935
-11.0003 -23.9998 -1.0006 -0.1377 0.7153 -0.7085
-19.0007 0.0017 -6.0001 -0.7372 0.7052 0.0505
-20.0008 -0.9983 2.0000 -0.8416 0.5117 -0.1483
-13.0005 16.0017 -9.9998 -0.6569 0.4036 0.6146
